data_1528959
loop_
_publ_author_name
'Viefhaus, T.'
'Locke, K.'
'Schwarz, W.'
'Huebler, K.'
'Weidlein, J.'

_publ_section_title
;
 Das unterschiedliche Reaktionsverhalten von basefreiem
 Tris(trimethylsilyl)methyl-Lithium gegenueber den Trihalogeniden der
 Erdmetalle und des Eisens
;
_journal_name_full 'Zeitschrift fuer Anorganische und Allgemeine Chemie'
_journal_page_first 715
_journal_page_last 725
_journal_volume 627
_journal_year 2001
_chemical_formula_sum 'C87 H180 In7 O6 Si24'
_chemical_name_systematic
;
((((C H3)3 Si)3 C In (C H3) O H)3)2 ((((C H3)3 Si)3 C)2 In C H3)
;
_space_group_IT_number 114
_symmetry_space_group_name_Hall 'P -4 2n'
_symmetry_space_group_name_H-M 'P -4 21 c'
_cell_angle_alpha 90
_cell_angle_beta 90
_cell_angle_gamma 90
_cell_formula_units_Z 4
_cell_length_a 28.232
_cell_length_b 28.232
_cell_length_c 18.305
_cell_volume 14589.924
_citation_journal_id_ASTM ZAACAB
_cod_data_source_file Viefhaus_ZAACAB_2001_1035.cif
_cod_data_source_block C87H180In7O6Si24
_cod_original_cell_volume 14589.92
_cod_database_code 1528959

loop_
_symmetry_equiv_pos_as_xyz
x,y,z
y,-x,-z
-x,-y,z
-y,x,-z
x+1/2,-y+1/2,-z+1/2
-y+1/2,-x+1/2,z+1/2
-x+1/2,y+1/2,-z+1/2
y+1/2,x+1/2,z+1/2

loop_
_atom_site_label
_atom_site_type_symbol
_atom_site_fract_x
_atom_site_fract_y
_atom_site_fract_z
_atom_site_occupancy
_atom_site_U_iso_or_equiv
_atom_site_attached_hydrogens
C37 C-4 0.5023 -0.0969 0.5499 1 0.0 3
H78 H+1 0.1301 0.2593 0.4885 1 0.0 0
In1 In+3 0.19882 0.02989 0.23859 1 0.0 0
H89 H+1 -0.0404 0.1418 0.3457 1 0.0 0
H14 H+1 0.1069 -0.1052 0.089 1 0.0 0
C10 C-4 0.2143 0.0366 0.0079 1 0.0 0
H33 H+1 0.2719 0.1076 0.3861 1 0.0 0
C29 C-4 0.1253 0.2279 0.4698 1 0.0 0
C44 C-4 0.3781 -0.0064 0.2873 1 0.0 3
H19 H+1 0.1588 -0.0809 0.2937 1 0.0 0
H59 H+1 0.2775 0.2357 0.3494 1 0.0 0
H26 H+1 0.2038 0.0564 -0.0315 1 0.0 0
C5 C-4 0.2853 -0.0225 0.1369 1 0.0 0
O1 O-2 0.2399 0.0879 0.198 1 0.0 1
H50 H+1 0.2002 0.2599 0.1965 1 0.0 0
C31 C-4 0.0427 0.0668 0.3881 1 0.0 0
H58 H+1 0.301 0.286 0.3504 1 0.0 0
H22 H+1 0.1388 -0.0441 -0.0136 1 0.0 0
H6 H+1 0.2637 -0.1204 0.1973 1 0.0 0
H28 H+1 0.1472 0.0915 0.1185 1 0.0 0
C9 C-4 0.1239 -0.0148 -0.0007 1 0.0 0
H27 H+1 0.2299 0.0092 -0.0116 1 0.0 0
C13 C-4 0.2999 0.1983 0.1828 1 0.0 0
C20 C-4 0.3469 0.2983 0.1911 1 0.0 0
H35 H+1 0.3911 0.1271 0.2315 1 0.0 0
H53 H+1 0.3199 0.3123 0.1675 1 0.0 0
H9 H+1 0.2553 -0.1102 0.0379 1 0.0 0
H74 H+1 0.0335 0.287 0.4464 1 0.0 0
In3 In+3 0.14172 0.13384 0.3478 1 0.0 0
C41 C-4 0.5374 -0.1156 0.4067 1 0.0 3
H40 H+1 0.3009 0.1085 0.0668 1 0.0 0
C4 C-4 0.2265 -0.0926 0.0442 1 0.0 0
H7 H+1 0.2227 -0.0709 0.0042 1 0.0 0
H24 H+1 0.0937 -0.0211 0.0214 1 0.0 0
C27 C-4 0.0006 0.2231 0.2405 1 0.0 0
H2 H+1 0.2328 0.034 0.3699 1 0.0 0
H47 H+1 0.265 0.2668 0.0043 1 0.0 0
C17 C-4 0.2149 0.1797 0.0787 1 0.0 0
H77 H+1 0.112 0.2083 0.5074 1 0.0 0
C8 C-4 0.1301 -0.0634 0.286 1 0.0 0
C7 C-4 0.0673 -0.0169 0.178 1 0.0 0
C43 C-4 0.3646 0.0125 0.4386 1 0.0 3
H70 H+1 0.0122 0.2531 0.2577 1 0.0 0
H69 H+1 0.0111 0.1256 0.1688 1 0.0 0
C33 C-4 -0.0307 0.1464 0.3955 1 0.0 0
H87 H+1 0.0775 0.1264 0.5151 1 0.0 0
C42 C-4 0.3403 -0.0871 0.383 1 0.0 3
H51 H+1 0.1998 0.2869 0.1216 1 0.0 0
H62 H+1 0.2072 0.0946 0.4324 1 0.0 0
Si8 Si+4 0.0839 0.2303 0.3906 1 0.0 0
Si9 Si+4 0.0332 0.1326 0.4045 1 0.0 0
H86 H+1 0.0418 0.1687 0.5215 1 0.0 0
H1 H+1 0.2154 -0.018 0.3566 1 0.0 0
C2 C-4 0.1762 -0.0172 0.149 1 0.0 0
H72 H+1 -0.0081 0.2259 0.19 1 0.0 0
In4 In+3 0.5 0 0.37586 1 0.0 0
C23 C-4 0.1756 0.1046 0.4444 1 0.0 0
H57 H+1 0.3722 0.1946 0.3252 1 0.0 0
C16 C-4 0.3272 0.128 0.0529 1 0.0 0
C19 C-4 0.2196 0.2729 0.1584 1 0.0 0
Si2 Si+4 0.123 -0.0502 0.1856 1 0.0 0
C12 C-4 0.296 0.1236 0.3584 1 0.0 0
H48 H+1 0.3045 0.2279 0.0084 1 0.0 0
H55 H+1 0.3937 0.2458 0.3257 1 0.0 0
C36 C-4 0.3966 -0.1088 0.546 1 0.0 3
H13 H+1 0.1436 -0.1278 0.143 1 0.0 0
H39 H+1 0.4163 0.2115 0.1412 1 0.0 0
C14 C-4 0.3737 0.1137 0.1914 1 0.0 0
H8 H+1 0.2002 -0.114 0.0455 1 0.0 0
C32 C-4 0.0457 0.1366 0.5056 1 0.0 0
H12 H+1 0.2891 -0.0079 0.1839 1 0.0 0
H5 H+1 0.2413 -0.0851 0.2536 1 0.0 0
Si1 Si+4 0.2293 -0.0572 0.1356 1 0.0 0
H76 H+1 0.1551 0.215 0.4544 1 0.0 0
H46 H+1 0.3101 0.2751 0.0527 1 0.0 0
C1 C-4 0.2324 0.0082 0.3358 1 0.0 0
Si11 Si+4 0.4767 -0.1139 0.3738 1 0.0 0
H32 H+1 0.3213 0.1019 0.3479 1 0.0 0
H17 H+1 0.0695 0.0116 0.2062 1 0.0 0
O3 O-2 0.1419 0.0758 0.2704 1 0.0 1
H88 H+1 -0.0487 0.1259 0.4267 1 0.0 0
C39 C-4 0.4443 -0.1687 0.3968 1 0.0 3
H85 H+1 0.0239 0.1166 0.5317 1 0.0 0
H79 H+1 0.0924 0.2788 0.2799 1 0.0 0
H81 H+1 0.1151 0.3061 0.3457 1 0.0 0
O2 O-2 0.1953 0.1727 0.2878 1 0.0 1
C24 C-4 0.0727 0.1696 0.3471 1 0.0 0
H73 H+1 0.0046 0.2581 0.3886 1 0.0 0
Si3 Si+4 0.1616 0.0175 0.0642 1 0.0 0
H38 H+1 0.4198 0.1792 0.0717 1 0.0 0
H45 H+1 0.2322 0.1552 0.054 1 0.0 0
H34 H+1 0.3485 0.0943 0.2099 1 0.0 0
H15 H+1 0.0896 -0.127 0.1631 1 0.0 0
Si6 Si+4 0.3275 0.2439 0.2442 1 0.0 0
H65 H+1 0.0798 0.1943 0.1344 1 0.0 0
H20 H+1 0.1036 -0.0817 0.3027 1 0.0 0
C26 C-4 0.0243 0.1207 0.2166 1 0.0 0
H68 H+1 0.0489 0.0972 0.2139 1 0.0 0
Si7 Si+4 0.0492 0.1765 0.2505 1 0.0 0
H31 H+1 0.308 0.1497 0.3863 1 0.0 0
H21 H+1 0.1315 -0.0342 0.3128 1 0.0 0
C30 C-4 0.1122 0.2759 0.3223 1 0.0 0
H25 H+1 0.236 0.054 0.0382 1 0.0 0
H3 H+1 0.2643 -0.0013 0.3252 1 0.0 0
H44 H+1 0.1969 0.166 0.1179 1 0.0 0
H84 H+1 0.0364 0.0596 0.3378 1 0.0 0
C3 C-4 0.2366 -0.101 0.2078 1 0.0 0
C38 C-4 0.4103 -0.008 0.5483 1 0.0 3
C11 C-4 0.1292 0.0728 0.0847 1 0.0 0
H52 H+1 0.3608 0.3209 0.2239 1 0.0 0
H43 H+1 0.1938 0.1949 0.0449 1 0.0 0
H90 H+1 -0.0362 0.1788 0.4092 1 0.0 0
C6 C-4 0.1148 -0.1099 0.1395 1 0.0 0
H56 H+1 0.4049 0.2113 0.2609 1 0.0 0
H37 H+1 0.3874 0.2243 0.0707 1 0.0 0
H60 H+1 0.2575 0.2761 0.2994 1 0.0 0
H71 H+1 -0.0265 0.2139 0.2687 1 0.0 0
H30 H+1 0.1245 0.0904 0.0404 1 0.0 0
H67 H+1 -0.0001 0.11 0.2492 1 0.0 0
H10 H+1 0.2841 0.0015 0.0999 1 0.0 0
H23 H+1 0.1194 0.0041 -0.0438 1 0.0 0
H18 H+1 0.0416 -0.0359 0.196 1 0.0 0
H63 H+1 0.1577 0.0779 0.4617 1 0.0 0
H64 H+1 0.1099 0.2202 0.1944 1 0.0 0
C25 C-4 0.0946 0.191 0.1814 1 0.0 0
Si5 Si+4 0.2568 0.2238 0.1159 1 0.0 0
C35 C-4 0.4506 -0.0571 0.4134 1 0.0 0
H29 H+1 0.0989 0.0653 0.1057 1 0.0 0
H36 H+1 0.3946 0.0948 0.162 1 0.0 0
H83 H+1 0.0749 0.0587 0.3994 1 0.0 0
H54 H+1 0.3698 0.2893 0.1549 1 0.0 0
C34 C-4 0.5 0 0.2551 1 0.0 3
H75 H+1 0.0154 0.236 0.4653 1 0.0 0
H16 H+1 0.0616 -0.0091 0.1277 1 0.0 0
H66 H+1 0.1177 0.166 0.1794 1 0.0 0
H82 H+1 0.0217 0.049 0.4187 1 0.0 0
C21 C-4 0.3812 0.2211 0.2953 1 0.0 0
C40 C-4 0.4696 -0.1197 0.2643 1 0.0 3
H11 H+1 0.3116 -0.0433 0.1277 1 0.0 0
H80 H+1 0.143 0.2649 0.3079 1 0.0 0
C18 C-4 0.2879 0.2518 0.0354 1 0.0 0
H4 H+1 0.2088 -0.1204 0.2105 1 0.0 0
H41 H+1 0.3524 0.1084 0.0351 1 0.0 0
H61 H+1 0.177 0.1283 0.4819 1 0.0 0
Si12 Si+4 0.3912 -0.0434 0.3722 1 0.0 0
Si4 Si+4 0.3483 0.1626 0.1343 1 0.0 0
H49 H+1 0.2401 0.2967 0.1785 1 0.0 0
C22 C-4 0.2857 0.2627 0.3203 1 0.0 0
C15 C-4 0.3991 0.1988 0.1004 1 0.0 0
In2 In+3 0.2666 0.14891 0.25899 1 0.0 0
C28 C-4 0.0275 0.256 0.4272 1 0.0 0
H42 H+1 0.3175 0.1495 0.0151 1 0.0 0
Si10 Si+4 0.4432 -0.0647 0.5135 1 0.0 0
